data_7054175
loop_
_publ_author_name
'Makha, Mohamed'
'Alias, Yatimah'
'Raston, Colin L.'
'Sobolev, Alexandre N.'

_publ_section_title
;
 Controlling the interplay of large organic ions:
 para-sulfonato-calix[4]arene and phosphonium cations
;
_journal_issue 5
_journal_name_full 'New Journal of Chemistry'
_journal_page_first 662
_journal_paper_doi 10.1039/b615639h
_journal_volume 31
_journal_year 2007
_chemical_formula_moiety 'C28 H20 O16 S4, C25 H22 P, Yb(O H2)8, 9.5(H2 O)'
_chemical_formula_sum 'C53 H59.5 O33.5 P S4 Yb'
_chemical_formula_weight 1564.76
_chemical_name_systematic
;
?
;
_space_group_IT_number 2
_symmetry_cell_setting triclinic
_symmetry_space_group_name_Hall '-P 1'
_symmetry_space_group_name_H-M 'P -1'
_atom_sites_solution_hydrogens geom
_atom_sites_solution_primary direct
_atom_sites_solution_secondary difmap
_audit_creation_method SHELXL-97
_cell_angle_alpha 96.405(7)
_cell_angle_beta 100.594(8)
_cell_angle_gamma 107.678(6)
_cell_formula_units_Z 2
_cell_length_a 12.6687(8)
_cell_length_b 14.9526(9)
_cell_length_c 18.497(2)
_cell_measurement_reflns_used 16306
_cell_measurement_temperature 100(2)
_cell_measurement_theta_max 27.3963
_cell_measurement_theta_min 2.5615
_cell_volume 3228.7(5)
_computing_cell_refinement
;
CrysAlis RED, Oxford Diffraction Ltd.,
Version 1.171.30.5 (release 12-06-2006 CrysAlis171 .NET)
(compiled Jun 12 2006,17:01:16)
;
_computing_data_collection
;
CrysAlis RED, Oxford Diffraction Ltd.,
Version 1.171.30.5 (release 12-06-2006 CrysAlis171 .NET)
(compiled Jun 12 2006,17:01:16)
;
_computing_data_reduction
;
CrysAlis RED, Oxford Diffraction Ltd.,
Version 1.171.30.5 (release 12-06-2006 CrysAlis171 .NET)
(compiled Jun 12 2006,17:01:16)
;
_computing_molecular_graphics 'X-Seed 2.0 (Barbour, 2001)'
_computing_publication_material 'SHELXL-97 (Sheldrick, 1997)'
_computing_structure_refinement 'SHELXL-97 (Sheldrick, 1997)'
_computing_structure_solution 'SHELXS-97 (Sheldrick, 1990)'
_diffrn_ambient_temperature 100(2)
_diffrn_detector_area_resol_mean 16.0009
_diffrn_measured_fraction_theta_full 0.846
_diffrn_measured_fraction_theta_max 0.846
_diffrn_measurement_device_type 'Oxford Diffraction Xcalibur-S, Sapphire CCD'
_diffrn_measurement_method '\w scans'
_diffrn_radiation_monochromator graphite
_diffrn_radiation_source 'Enhance (Mo) X-ray Source'
_diffrn_radiation_type MoK\a
_diffrn_radiation_wavelength 0.71073
_diffrn_reflns_av_R_equivalents 0.0378
_diffrn_reflns_av_sigmaI/netI 0.0772
_diffrn_reflns_limit_h_max 16
_diffrn_reflns_limit_h_min -16
_diffrn_reflns_limit_k_max 18
_diffrn_reflns_limit_k_min -17
_diffrn_reflns_limit_l_max 23
_diffrn_reflns_limit_l_min -21
_diffrn_reflns_number 35165
_diffrn_reflns_theta_full 27.44
_diffrn_reflns_theta_max 27.44
_diffrn_reflns_theta_min 2.57
_exptl_absorpt_coefficient_mu 1.696
_exptl_absorpt_correction_T_max 1.00000
_exptl_absorpt_correction_T_min 0.78206
_exptl_absorpt_correction_type multi-scan
_exptl_absorpt_process_details
;
CrysAlis RED, Oxford Diffraction Ltd.,
Version 1.171.30.5 (release 12-06-2006 CrysAlis171 .NET)
(compiled Jun 12 2006,17:01:16)
Empirical absorption correction using spherical harmonics,
implemented in SCALE3 ABSPACK scaling algorithm.
;
_exptl_crystal_colour plate
_exptl_crystal_density_diffrn 1.610
_exptl_crystal_density_meas ?
_exptl_crystal_density_method 'not measured'
_exptl_crystal_description colorless
_exptl_crystal_F_000 1589
_exptl_crystal_size_max 0.39
_exptl_crystal_size_mid 0.18
_exptl_crystal_size_min 0.08
_refine_diff_density_max 1.621
_refine_diff_density_min -1.703
_refine_diff_density_rms 0.132
_refine_ls_extinction_method none
_refine_ls_goodness_of_fit_ref 1.007
_refine_ls_hydrogen_treatment constr
_refine_ls_matrix_type full
_refine_ls_number_parameters 805
_refine_ls_number_reflns 12488
_refine_ls_number_restraints 0
_refine_ls_restrained_S_all 1.007
_refine_ls_R_factor_all 0.0835
_refine_ls_R_factor_gt 0.0556
_refine_ls_shift/su_max 0.001
_refine_ls_shift/su_mean 0.000
_refine_ls_structure_factor_coef Fsqd
_refine_ls_weighting_details 'calc w=1/[\s^2^(Fo^2^)+(0.0900P)^2^+0.6500P] where P=(Fo^2^+2Fc^2^)/3'
_refine_ls_weighting_scheme calc
_refine_ls_wR_factor_gt 0.1384
_refine_ls_wR_factor_ref 0.1498
_reflns_number_gt 8262
_reflns_number_total 12488
_reflns_threshold_expression >2sigma(I)
_cod_data_source_file b615639h.txt
_cod_data_source_block cmpnd4
_cod_depositor_comments
;
The following automatic conversions were performed:

'_symmetry_cell_setting' value 'Triclinic' changed to 'triclinic'
according to
/usr/data/users/saulius/automatic-downloads/retrospective/RSC/lib/dictionaries/cif_core.dic
dictionary named 'cif_core.dic' version 2.4.2 from 2011-04-26.

Automatic conversion script
Id: cif_fix_values 2281 2013-09-26 08:29:07Z andrius 

The following automatic conversions were performed:

'_exptl_crystal_density_meas' value 'not measured' was changed to '?'
- the value is perceived as not measured.

Automatic conversion script
Id: cif_fix_values 3008 2015-01-20 13:52:24Z robertas 
;
_cod_original_cell_volume 3228.7(4)
_cod_original_formula_sum 'C53 H59.50 O33.50 P S4 Yb'
_cod_database_code 7054175

loop_
_symmetry_equiv_pos_as_xyz
'x, y, z'
'-x, -y, -z'

loop_
_atom_site_label
_atom_site_type_symbol
_atom_site_fract_x
_atom_site_fract_y
_atom_site_fract_z
_atom_site_U_iso_or_equiv
_atom_site_adp_type
_atom_site_occupancy
_atom_site_symmetry_multiplicity
_atom_site_calc_flag
_atom_site_refinement_flags
_atom_site_disorder_assembly
_atom_site_disorder_group
Yb1 Yb 0.11816(3) 0.265730(19) -0.009412(15) 0.03690(11) Uani 1 1 d . . .
O1W O 0.2444(4) 0.3850(3) 0.0835(2) 0.0379(10) Uani 1 1 d . . .
O2W O 0.2513(7) 0.2054(4) 0.0561(3) 0.095(2) Uani 1 1 d . . .
O3W O 0.0184(8) 0.1587(4) 0.0536(5) 0.124(3) Uani 1 1 d . . .
O4W O -0.0010(4) 0.3330(3) 0.0433(2) 0.0391(10) Uani 1 1 d . . .
O5W O 0.1274(4) 0.4059(3) -0.0568(2) 0.0397(10) Uani 1 1 d . . .
O6W O 0.2629(4) 0.2912(3) -0.0720(3) 0.0480(12) Uani 1 1 d . . .
O7W O 0.0925(4) 0.1174(3) -0.0809(3) 0.0551(13) Uani 1 1 d . . .
O8W O -0.0424(4) 0.2251(3) -0.1057(2) 0.0397(10) Uani 1 1 d . . .
O9W O -0.3851(4) 0.1718(3) -0.0564(3) 0.0507(12) Uiso 1 1 d . . .
O10W O 0.3427(6) 0.8331(5) 0.1747(4) 0.097(2) Uiso 1 1 d . . .
O11W O -0.0800(6) 0.1514(6) 0.1680(4) 0.106(2) Uiso 1 1 d . . .
O12W O -0.4171(6) 0.1631(5) 0.0730(4) 0.103(2) Uiso 1 1 d . . .
O13W O 0.5000 0.0000 0.0000 0.127(4) Uiso 1 2 d S . .
O14W O 0.5324(9) 0.5712(8) 0.0599(6) 0.064(3) Uiso 0.50 1 d P A 1
O15W O -0.2198(13) 0.2805(11) 0.0329(9) 0.104(5) Uiso 0.50 1 d P B 1
O16W O -0.2111(16) 0.2434(14) 0.1754(11) 0.132(6) Uiso 0.50 1 d P C 1
O17W O 0.3297(10) -0.0240(9) 0.0343(7) 0.073(3) Uiso 0.50 1 d P D 1
O18W O 0.6815(10) 0.4293(8) 0.0321(7) 0.069(3) Uiso 0.50 1 d P E 1
O19W O 0.4082(12) 0.6940(10) 0.0926(8) 0.078(4) Uiso 0.50 1 d P F 1
O20W O -0.1798(12) 0.2954(10) 0.1240(8) 0.090(4) Uiso 0.50 1 d P G 2
O21W O 0.7336(11) 0.4432(9) 0.0873(8) 0.078(3) Uiso 0.50 1 d P H 2
O22W O 0.3734(11) 0.6650(10) 0.0555(8) 0.074(4) Uiso 0.50 1 d P I 2
O23W O 0.2575(16) -0.1073(14) 0.0230(10) 0.128(6) Uiso 0.50 1 d P J 2
P1 P 0.32787(13) 0.29469(12) 0.62278(9) 0.0316(4) Uani 1 1 d . . .
C51 C 0.3567(5) 0.4111(4) 0.5979(3) 0.0267(13) Uani 1 1 d . . .
C52 C 0.4563(5) 0.4876(5) 0.6279(4) 0.0384(15) Uani 1 1 d . . .
H52 H 0.5147 0.4809 0.6650 0.046 Uiso 1 1 calc R . .
C53 C 0.4696(5) 0.5734(4) 0.6033(4) 0.0379(16) Uani 1 1 d . . .
H53 H 0.5377 0.6256 0.6239 0.045 Uiso 1 1 calc R . .
C54 C 0.3870(5) 0.5847(4) 0.5501(4) 0.0322(14) Uani 1 1 d . . .
H54 H 0.3980 0.6442 0.5337 0.039 Uiso 1 1 calc R . .
C55 C 0.2872(5) 0.5095(4) 0.5199(3) 0.0268(13) Uani 1 1 d . . .
H55 H 0.2292 0.5174 0.4831 0.032 Uiso 1 1 calc R . .
C56 C 0.2719(5) 0.4221(4) 0.5435(3) 0.0281(13) Uani 1 1 d . . .
H56 H 0.2037 0.3701 0.5226 0.034 Uiso 1 1 calc R . .
C61 C 0.1964(5) 0.2658(4) 0.6530(3) 0.0280(13) Uani 1 1 d . . .
C62 C 0.1981(6) 0.2849(5) 0.7282(3) 0.0369(15) Uani 1 1 d . . .
H62 H 0.2684 0.3083 0.7643 0.044 Uiso 1 1 calc R . .
C63 C 0.0949(5) 0.2695(5) 0.7507(4) 0.0366(15) Uani 1 1 d . . .
H63 H 0.0951 0.2821 0.8023 0.044 Uiso 1 1 calc R . .
C64 C -0.0057(5) 0.2362(4) 0.6984(3) 0.0314(14) Uani 1 1 d . . .
H64 H -0.0754 0.2261 0.7137 0.038 Uiso 1 1 calc R . .
C65 C -0.0071(5) 0.2171(4) 0.6231(3) 0.0300(13) Uani 1 1 d . . .
H65 H -0.0777 0.1943 0.5872 0.036 Uiso 1 1 calc R . .
C66 C 0.0934(5) 0.2310(4) 0.6000(3) 0.0270(13) Uani 1 1 d . . .
H66 H 0.0923 0.2170 0.5484 0.032 Uiso 1 1 calc R . .
C71 C 0.3131(5) 0.2115(4) 0.5410(3) 0.0327(14) Uani 1 1 d . . .
C72 C 0.2528(6) 0.1135(5) 0.5334(4) 0.051(2) Uani 1 1 d . . .
H72 H 0.2116 0.0914 0.5696 0.061 Uiso 1 1 calc R . .
C73 C 0.2530(6) 0.0491(5) 0.4736(4) 0.0504(19) Uani 1 1 d . . .
H73 H 0.2110 -0.0167 0.4682 0.060 Uiso 1 1 calc R . .
C74 C 0.3141(6) 0.0809(4) 0.4221(4) 0.0425(17) Uani 1 1 d . . .
H74 H 0.3178 0.0365 0.3825 0.051 Uiso 1 1 calc R . .
C75 C 0.3698(5) 0.1763(4) 0.4274(3) 0.0314(14) Uani 1 1 d . . .
H75 H 0.4088 0.1980 0.3901 0.038 Uiso 1 1 calc R . .
C76 C 0.3697(4) 0.2412(4) 0.4868(3) 0.0282(13) Uani 1 1 d . . .
H76 H 0.4091 0.3072 0.4902 0.034 Uiso 1 1 calc R . .
C80 C 0.4427(6) 0.2896(6) 0.6966(4) 0.054(2) Uani 1 1 d . . .
H80A H 0.4807 0.3536 0.7282 0.065 Uiso 1 1 calc R . .
H80B H 0.4101 0.2449 0.7286 0.065 Uiso 1 1 calc R . .
C81 C 0.5302(6) 0.2574(5) 0.6649(4) 0.0472(18) Uani 1 1 d . . .
C82 C 0.5084(7) 0.1593(7) 0.6414(6) 0.080(3) Uani 1 1 d . . .
H82 H 0.4449 0.1134 0.6514 0.096 Uiso 1 1 calc R . .
C83 C 0.5822(8) 0.1297(7) 0.6026(6) 0.086(3) Uani 1 1 d . . .
H83 H 0.5661 0.0641 0.5836 0.104 Uiso 1 1 calc R . .
C84 C 0.6743(8) 0.1952(8) 0.5931(6) 0.085(3) Uani 1 1 d . . .
H84 H 0.7265 0.1753 0.5701 0.102 Uiso 1 1 calc R . .
C85 C 0.6952(6) 0.2884(6) 0.6153(5) 0.057(2) Uani 1 1 d . . .
H85 H 0.7616 0.3333 0.6075 0.069 Uiso 1 1 calc R . .
C86 C 0.6217(5) 0.3206(5) 0.6496(4) 0.0410(16) Uani 1 1 d . . .
H86 H 0.6355 0.3871 0.6623 0.049 Uiso 1 1 calc R . .
O1 O 0.0380(3) 0.3800(3) 0.4071(2) 0.0265(9) Uani 1 1 d . . .
H1 H -0.0324 0.3610 0.4047 0.040 Uiso 0.50 1 calc PR K 1
H1' H 0.0471 0.3265 0.4030 0.040 Uiso 0.50 1 d PR K 2
C11 C 0.0581(5) 0.4188(4) 0.3469(3) 0.0241(12) Uani 1 1 d . . .
C12 C -0.0034(5) 0.4766(4) 0.3210(3) 0.0261(12) Uani 1 1 d . . .
C13 C 0.0228(5) 0.5214(4) 0.2614(3) 0.0274(13) Uani 1 1 d . . .
H13 H -0.0189 0.5606 0.2431 0.033 Uiso 1 1 calc R . .
C14 C 0.1080(5) 0.5100(4) 0.2285(3) 0.0270(12) Uani 1 1 d . . .
C15 C 0.1679(4) 0.4515(4) 0.2540(3) 0.0225(12) Uani 1 1 d . . .
H15 H 0.2262 0.4432 0.2309 0.027 Uiso 1 1 calc R . .
C16 C 0.1436(4) 0.4050(3) 0.3128(3) 0.0228(12) Uani 1 1 d . . .
S1 S 0.14084(13) 0.57069(10) 0.15464(8) 0.0310(3) Uani 1 1 d . . .
O11 O 0.2477(4) 0.5614(3) 0.1432(2) 0.0374(10) Uani 1 1 d . . .
O12 O 0.0487(4) 0.5241(3) 0.0888(2) 0.0379(10) Uani 1 1 d . . .
O13 O 0.1482(4) 0.6692(3) 0.1771(2) 0.0364(10) Uani 1 1 d . . .
C1 C -0.0972(5) 0.4895(4) 0.3565(3) 0.0297(13) Uani 1 1 d . . .
H1A H -0.1075 0.5508 0.3478 0.036 Uiso 1 1 calc R . .
H1B H -0.0735 0.4935 0.4112 0.036 Uiso 1 1 calc R . .
O2 O -0.1654(3) 0.3099(3) 0.4112(2) 0.0288(9) Uani 1 1 d . . .
H2 H -0.1797 0.2510 0.4098 0.043 Uiso 0.50 1 calc PR L 1
H2' H -0.0983 0.3349 0.4071 0.043 Uiso 0.50 1 d PR L 2
C21 C -0.2384(5) 0.3249(4) 0.3546(3) 0.0257(13) Uani 1 1 d . . .
C22 C -0.3461(4) 0.2522(4) 0.3253(3) 0.0249(12) Uani 1 1 d . . .
C23 C -0.4237(5) 0.2680(4) 0.2694(4) 0.0342(14) Uani 1 1 d . . .
H23 H -0.4955 0.2202 0.2486 0.041 Uiso 1 1 calc R . .
C24 C -0.3960(5) 0.3541(5) 0.2438(4) 0.0358(15) Uani 1 1 d . . .
C25 C -0.2912(5) 0.4230(4) 0.2710(4) 0.0351(15) Uani 1 1 d . . .
H25 H -0.2734 0.4805 0.2514 0.042 Uiso 1 1 calc R . .
C26 C -0.2112(5) 0.4094(4) 0.3269(3) 0.0286(13) Uani 1 1 d . . .
S2 S 0.19787(16) 0.03049(11) 0.17441(11) 0.0465(5) Uani 1 1 d . . .
O21 O -0.4448(5) 0.4737(7) 0.1666(6) 0.142(4) Uani 1 1 d . . .
O22 O -0.5196(7) 0.3091(8) 0.1085(3) 0.128(4) Uani 1 1 d . . .
O23 O -0.5993(3) 0.3664(3) 0.2027(2) 0.0363(10) Uani 1 1 d . . .
C2 C -0.3744(5) 0.1583(4) 0.3546(4) 0.0304(13) Uani 1 1 d . . .
H2A H -0.3515 0.1719 0.4099 0.036 Uiso 1 1 calc R . .
H2B H -0.4577 0.1252 0.3398 0.036 Uiso 1 1 calc R . .
O3 O -0.1704(3) 0.1366(3) 0.4382(2) 0.0310(9) Uani 1 1 d . . .
H3 H -0.0996 0.1484 0.4494 0.046 Uiso 0.50 1 calc PR M 1
H3' H -0.1852 0.1878 0.4413 0.046 Uiso 0.50 1 d PR M 2
C31 C -0.2134(5) 0.0870(4) 0.3674(3) 0.0269(13) Uani 1 1 d . . .
C32 C -0.1576(5) 0.0290(4) 0.3376(4) 0.0302(14) Uani 1 1 d . . .
C33 C -0.2053(5) -0.0231(4) 0.2664(4) 0.0396(16) Uani 1 1 d . . .
H33 H -0.1695 -0.0640 0.2458 0.048 Uiso 1 1 calc R . .
C34 C -0.3034(6) -0.0169(4) 0.2249(4) 0.0435(17) Uani 1 1 d . . .
C35 C -0.3583(5) 0.0416(4) 0.2526(3) 0.0347(14) Uani 1 1 d . . .
H35 H -0.4253 0.0462 0.2227 0.042 Uiso 1 1 calc R . .
C36 C -0.3144(5) 0.0933(4) 0.3247(3) 0.0272(13) Uani 1 1 d . . .
S3 S -0.34887(19) -0.07910(19) 0.13127(14) 0.0818(8) Uani 1 1 d . . .
O31 O -0.4505(5) -0.0616(7) 0.0994(4) 0.121(3) Uani 1 1 d . . .
O32 O -0.2542(5) -0.0352(5) 0.0943(3) 0.086(2) Uani 1 1 d . . .
O33 O -0.3627(6) -0.1798(5) 0.1334(5) 0.122(3) Uani 1 1 d . . .
C3 C -0.0412(5) 0.0301(4) 0.3783(4) 0.0380(15) Uani 1 1 d . . .
H3A H -0.0406 -0.0361 0.3774 0.046 Uiso 1 1 calc R . .
H3B H -0.0242 0.0615 0.4311 0.046 Uiso 1 1 calc R . .
O4 O 0.0655(3) 0.2262(3) 0.4181(2) 0.0289(9) Uani 1 1 d . . .
H4 H 0.0634 0.2803 0.4113 0.043 Uiso 0.50 1 calc PR N 1
H4' H 0.0016 0.1922 0.4227 0.043 Uiso 0.50 1 d PR N 2
C41 C 0.0928(5) 0.1843(4) 0.3592(3) 0.0277(13) Uani 1 1 d . . .
C42 C 0.1649(4) 0.2379(4) 0.3188(3) 0.0232(12) Uani 1 1 d . . .
C43 C 0.1978(4) 0.1901(4) 0.2618(3) 0.0252(12) Uani 1 1 d . . .
H43 H 0.2465 0.2253 0.2340 0.030 Uiso 1 1 calc R . .
C44 C 0.1586(5) 0.0911(4) 0.2465(4) 0.0334(14) Uani 1 1 d . . .
C45 C 0.0826(5) 0.0389(4) 0.2838(4) 0.0343(15) Uani 1 1 d . . .
H45 H 0.0537 -0.0287 0.2707 0.041 Uiso 1 1 calc R . .
C46 C 0.0485(5) 0.0842(4) 0.3398(4) 0.0324(14) Uani 1 1 d . . .
S4 S -0.49768(15) 0.37624(16) 0.17527(12) 0.0554(5) Uani 1 1 d . . .
O41 O 0.3099(5) 0.0885(4) 0.1699(4) 0.083(2) Uani 1 1 d . . .
O42 O 0.1912(4) -0.0628(3) 0.1937(3) 0.0505(12) Uani 1 1 d . . .
O43 O 0.1130(5) 0.0196(3) 0.1044(3) 0.0561(14) Uani 1 1 d . . .
C4 C 0.2168(4) 0.3462(4) 0.3413(3) 0.0243(12) Uani 1 1 d . . .
H4A H 0.2882 0.3668 0.3237 0.029 Uiso 1 1 calc R . .
H4B H 0.2378 0.3621 0.3966 0.029 Uiso 1 1 calc R . .

loop_
_atom_site_aniso_label
_atom_site_aniso_U_11
_atom_site_aniso_U_22
_atom_site_aniso_U_33
_atom_site_aniso_U_23
_atom_site_aniso_U_13
_atom_site_aniso_U_12
Yb1 0.0589(2) 0.02867(16) 0.02882(17) 0.00738(11) 0.01411(13) 0.01955(13)
O1W 0.049(3) 0.038(2) 0.035(3) 0.0060(19) 0.013(2) 0.024(2)
O2W 0.188(7) 0.058(4) 0.035(3) -0.008(3) -0.027(4) 0.070(4)
O3W 0.239(9) 0.053(4) 0.168(7) 0.070(4) 0.166(7) 0.086(5)
O4W 0.055(3) 0.031(2) 0.035(3) 0.0075(18) 0.016(2) 0.017(2)
O5W 0.056(3) 0.024(2) 0.036(3) 0.0081(18) 0.008(2) 0.010(2)
O6W 0.054(3) 0.053(3) 0.041(3) 0.015(2) 0.012(2) 0.019(2)
O7W 0.064(3) 0.046(3) 0.057(3) -0.009(2) 0.010(3) 0.029(2)
O8W 0.052(3) 0.028(2) 0.036(3) 0.0030(18) 0.004(2) 0.012(2)
P1 0.0337(9) 0.0426(9) 0.0291(9) 0.0145(7) 0.0137(7) 0.0214(7)
C51 0.024(3) 0.031(3) 0.023(3) 0.001(2) 0.010(3) 0.006(2)
C52 0.024(3) 0.044(4) 0.043(4) -0.005(3) 0.002(3) 0.013(3)
C53 0.015(3) 0.037(4) 0.052(4) -0.006(3) 0.006(3) 0.001(3)
C54 0.031(4) 0.021(3) 0.045(4) 0.001(3) 0.020(3) 0.004(2)
C55 0.030(3) 0.024(3) 0.025(3) 0.003(2) 0.013(3) 0.005(2)
C56 0.027(3) 0.025(3) 0.025(3) 0.001(2) 0.006(3) 0.000(2)
C61 0.033(3) 0.029(3) 0.032(3) 0.013(2) 0.016(3) 0.016(3)
C62 0.042(4) 0.051(4) 0.025(3) 0.012(3) 0.006(3) 0.025(3)
C63 0.047(4) 0.047(4) 0.030(4) 0.016(3) 0.021(3) 0.025(3)
C64 0.040(4) 0.024(3) 0.039(4) 0.013(3) 0.020(3) 0.014(3)
C65 0.032(3) 0.020(3) 0.037(4) 0.008(2) 0.013(3) 0.003(2)
C66 0.038(4) 0.021(3) 0.023(3) 0.004(2) 0.012(3) 0.008(2)
C71 0.042(4) 0.033(3) 0.035(4) 0.016(3) 0.018(3) 0.021(3)
C72 0.078(5) 0.036(4) 0.067(5) 0.031(4) 0.050(4) 0.032(4)
C73 0.066(5) 0.028(3) 0.072(5) 0.025(3) 0.035(4) 0.021(3)
C74 0.058(5) 0.035(4) 0.052(4) 0.014(3) 0.030(4) 0.028(3)
C75 0.029(3) 0.036(3) 0.039(4) 0.016(3) 0.020(3) 0.015(3)
C76 0.021(3) 0.031(3) 0.037(4) 0.015(3) 0.010(3) 0.010(2)
C80 0.052(5) 0.095(6) 0.037(4) 0.033(4) 0.015(4) 0.046(4)
C81 0.040(4) 0.059(5) 0.058(5) 0.029(4) 0.013(4) 0.031(4)
C82 0.057(5) 0.066(6) 0.142(9) 0.051(6) 0.033(6) 0.038(5)
C83 0.064(6) 0.073(6) 0.128(9) -0.002(6) 0.006(6) 0.047(5)
C84 0.042(5) 0.098(8) 0.131(9) 0.009(7) 0.027(6) 0.045(5)
C85 0.019(4) 0.080(6) 0.074(6) 0.025(5) 0.006(4) 0.018(4)
C86 0.023(4) 0.041(4) 0.053(4) 0.004(3) 0.004(3) 0.007(3)
O1 0.027(2) 0.024(2) 0.031(2) 0.0043(16) 0.0130(17) 0.0074(16)
C11 0.029(3) 0.016(3) 0.022(3) 0.000(2) 0.007(2) 0.000(2)
C12 0.025(3) 0.016(3) 0.032(3) -0.002(2) 0.009(3) 0.000(2)
C13 0.031(3) 0.020(3) 0.031(3) 0.004(2) 0.007(3) 0.009(2)
C14 0.034(3) 0.022(3) 0.024(3) 0.002(2) 0.008(3) 0.007(2)
C15 0.020(3) 0.020(3) 0.025(3) -0.001(2) 0.006(2) 0.004(2)
C16 0.019(3) 0.015(3) 0.027(3) -0.001(2) 0.003(2) 0.000(2)
S1 0.0436(9) 0.0224(7) 0.0297(8) 0.0072(6) 0.0131(7) 0.0113(6)
O11 0.044(3) 0.033(2) 0.042(3) 0.0181(19) 0.021(2) 0.0121(19)
O12 0.058(3) 0.026(2) 0.029(2) 0.0026(17) 0.008(2) 0.015(2)
O13 0.048(3) 0.024(2) 0.037(3) 0.0058(18) 0.008(2) 0.0137(19)
C1 0.030(3) 0.020(3) 0.041(4) 0.003(2) 0.017(3) 0.007(2)
O2 0.024(2) 0.023(2) 0.035(2) 0.0064(17) 0.0079(18) 0.0007(16)
C21 0.028(3) 0.023(3) 0.033(3) 0.005(2) 0.018(3) 0.011(2)
C22 0.021(3) 0.024(3) 0.034(3) 0.002(2) 0.016(3) 0.010(2)
C23 0.028(4) 0.034(3) 0.041(4) 0.004(3) 0.012(3) 0.010(3)
C24 0.032(4) 0.051(4) 0.039(4) 0.019(3) 0.020(3) 0.025(3)
C25 0.032(4) 0.035(3) 0.054(4) 0.023(3) 0.025(3) 0.019(3)
C26 0.027(3) 0.022(3) 0.040(4) 0.002(2) 0.015(3) 0.010(2)
S2 0.0555(11) 0.0217(8) 0.0635(13) -0.0008(7) 0.0293(10) 0.0081(7)
O21 0.045(4) 0.174(8) 0.231(10) 0.176(8) 0.020(5) 0.027(4)
O22 0.142(7) 0.281(11) 0.032(4) 0.029(5) 0.023(4) 0.168(8)
O23 0.027(2) 0.043(2) 0.044(3) 0.009(2) 0.011(2) 0.0160(19)
C2 0.029(3) 0.025(3) 0.039(4) 0.008(3) 0.013(3) 0.009(2)
O3 0.021(2) 0.041(2) 0.031(2) 0.0124(18) 0.0073(18) 0.0082(17)
C31 0.031(3) 0.018(3) 0.033(3) 0.014(2) 0.014(3) 0.004(2)
C32 0.027(3) 0.020(3) 0.048(4) 0.020(3) 0.015(3) 0.006(2)
C33 0.036(4) 0.025(3) 0.061(5) 0.004(3) 0.022(3) 0.010(3)
C34 0.042(4) 0.033(4) 0.051(4) -0.009(3) 0.017(3) 0.008(3)
C35 0.036(4) 0.028(3) 0.035(4) 0.003(3) 0.005(3) 0.006(3)
C36 0.026(3) 0.016(3) 0.038(4) 0.008(2) 0.013(3) 0.001(2)
S3 0.0489(14) 0.104(2) 0.0738(16) -0.0435(14) 0.0112(12) 0.0217(12)
O31 0.055(4) 0.225(9) 0.063(4) -0.064(5) -0.007(3) 0.060(5)
O32 0.078(4) 0.127(6) 0.067(4) -0.004(4) 0.029(3) 0.053(4)
O33 0.090(5) 0.068(4) 0.175(8) -0.076(5) 0.070(5) -0.009(3)
C3 0.039(4) 0.029(3) 0.059(4) 0.025(3) 0.024(3) 0.016(3)
O4 0.029(2) 0.032(2) 0.032(2) 0.0154(17) 0.0153(18) 0.0111(17)
C41 0.028(3) 0.029(3) 0.033(3) 0.015(3) 0.011(3) 0.013(2)
C42 0.020(3) 0.025(3) 0.026(3) 0.008(2) 0.008(2) 0.007(2)
C43 0.022(3) 0.023(3) 0.027(3) 0.003(2) 0.003(2) 0.003(2)
C44 0.035(4) 0.025(3) 0.043(4) 0.010(3) 0.013(3) 0.011(3)
C45 0.032(3) 0.016(3) 0.058(4) 0.009(3) 0.015(3) 0.008(2)
C46 0.025(3) 0.027(3) 0.056(4) 0.023(3) 0.017(3) 0.013(3)
S4 0.0415(11) 0.0866(15) 0.0621(13) 0.0477(11) 0.0252(10) 0.0356(10)
O41 0.072(4) 0.047(3) 0.116(5) -0.027(3) 0.066(4) -0.010(3)
O42 0.062(3) 0.025(2) 0.065(3) -0.001(2) 0.011(3) 0.019(2)
O43 0.095(4) 0.028(2) 0.047(3) 0.004(2) 0.021(3) 0.020(2)
C4 0.021(3) 0.021(3) 0.026(3) 0.001(2) 0.007(2) 0.001(2)

loop_
_atom_type_symbol
_atom_type_description
_atom_type_scat_dispersion_real
_atom_type_scat_dispersion_imag
_atom_type_scat_source
C C 0.0033 0.0016 'International Tables Vol C Tables 4.2.6.8 and 6.1.1.4'
H H 0.0000 0.0000 'International Tables Vol C Tables 4.2.6.8 and 6.1.1.4'
O O 0.0106 0.0060 'International Tables Vol C Tables 4.2.6.8 and 6.1.1.4'
P P 0.1023 0.0942 'International Tables Vol C Tables 4.2.6.8 and 6.1.1.4'
S S 0.1246 0.1234 'International Tables Vol C Tables 4.2.6.8 and 6.1.1.4'
Yb Yb -0.3850 5.5486 'International Tables Vol C Tables 4.2.6.8 and 6.1.1.4'

loop_
_geom_angle_atom_site_label_1
_geom_angle_atom_site_label_2
_geom_angle_atom_site_label_3
_geom_angle
O3W Yb1 O1W 104.1(3)
O3W Yb1 O6W 142.04(19)
O1W Yb1 O6W 86.06(16)
O3W Yb1 O8W 89.7(3)
O1W Yb1 O8W 145.29(14)
O6W Yb1 O8W 102.57(16)
O3W Yb1 O5W 143.7(2)
O1W Yb1 O5W 75.66(15)
O6W Yb1 O5W 74.07(16)
O8W Yb1 O5W 74.65(15)
O3W Yb1 O4W 71.75(17)
O1W Yb1 O4W 77.24(14)
O6W Yb1 O4W 145.78(16)
O8W Yb1 O4W 77.20(15)
O5W Yb1 O4W 72.95(15)
O3W Yb1 O7W 76.9(2)
O1W Yb1 O7W 143.13(16)
O6W Yb1 O7W 73.82(18)
O8W Yb1 O7W 70.64(16)
O5W Yb1 O7W 125.25(17)
O4W Yb1 O7W 134.62(16)
O3W Yb1 O2W 74.4(3)
O1W Yb1 O2W 71.21(16)
O6W Yb1 O2W 74.7(2)
O8W Yb1 O2W 143.48(17)
O5W Yb1 O2W 135.4(2)
O4W Yb1 O2W 125.52(19)
O7W Yb1 O2W 73.77(17)
C71 P1 C51 107.8(3)
C71 P1 C61 109.8(3)
C51 P1 C61 108.0(2)
C71 P1 C80 109.1(3)
C51 P1 C80 111.9(3)
C61 P1 C80 110.2(3)
C52 C51 C56 119.5(5)
C52 C51 P1 124.8(5)
C56 C51 P1 115.7(4)
C53 C52 C51 119.5(6)
C54 C53 C52 121.3(6)
C53 C54 C55 119.9(6)
C54 C55 C56 119.8(6)
C55 C56 C51 119.9(5)
C62 C61 C66 120.4(5)
C62 C61 P1 119.9(5)
C66 C61 P1 119.5(4)
C61 C62 C63 119.4(6)
C64 C63 C62 119.8(6)
C63 C64 C65 120.6(5)
C66 C65 C64 120.5(6)
C65 C66 C61 119.3(5)
C76 C71 C72 118.3(6)
C76 C71 P1 119.9(5)
C72 C71 P1 121.6(5)
C73 C72 C71 120.5(6)
C74 C73 C72 119.6(6)
C75 C74 C73 120.4(6)
C74 C75 C76 120.3(5)
C71 C76 C75 120.8(5)
C81 C80 P1 111.9(5)
C86 C81 C82 118.5(7)
C86 C81 C80 121.6(7)
C82 C81 C80 119.4(7)
C81 C82 C83 119.5(8)
C84 C83 C82 119.0(9)
C83 C84 C85 121.6(8)
C84 C85 C86 121.1(7)
C81 C86 C85 120.1(7)
O1 C11 C12 119.0(5)
O1 C11 C16 120.4(5)
C12 C11 C16 120.6(5)
C13 C12 C11 118.8(5)
C13 C12 C1 120.7(5)
C11 C12 C1 120.6(5)
C14 C13 C12 121.1(5)
C13 C14 C15 119.8(5)
C13 C14 S1 119.6(4)
C15 C14 S1 120.6(4)
C16 C15 C14 120.7(5)
C15 C16 C11 119.0(5)
C15 C16 C4 118.3(5)
C11 C16 C4 122.5(5)
O11 S1 O13 113.1(2)
O11 S1 O12 111.2(3)
O13 S1 O12 110.9(2)
O11 S1 C14 106.4(3)
O13 S1 C14 107.4(3)
O12 S1 C14 107.4(3)
C12 C1 C26 113.8(4)
O2 C21 C26 121.3(5)
O2 C21 C22 118.0(5)
C26 C21 C22 120.7(5)
C23 C22 C21 118.8(5)
C23 C22 C2 120.8(5)
C21 C22 C2 120.5(5)
C22 C23 C24 119.6(6)
C25 C24 C23 121.3(6)
C25 C24 S4 119.2(5)
C23 C24 S4 119.5(5)
C24 C25 C26 120.6(6)
C25 C26 C21 119.0(5)
C25 C26 C1 118.3(5)
C21 C26 C1 122.7(5)
O41 S2 O42 114.6(3)
O41 S2 O43 110.8(4)
O42 S2 O43 110.2(3)
O41 S2 C44 107.5(3)
O42 S2 C44 106.0(3)
O43 S2 C44 107.1(3)
C36 C2 C22 112.1(5)
O3 C31 C32 119.6(5)
O3 C31 C36 119.9(5)
C32 C31 C36 120.5(5)
C33 C32 C31 118.4(5)
C33 C32 C3 119.5(5)
C31 C32 C3 121.8(6)
C34 C33 C32 121.0(6)
C33 C34 C35 121.5(6)
C33 C34 S3 116.5(5)
C35 C34 S3 121.8(6)
C34 C35 C36 119.1(6)
C35 C36 C31 119.5(5)
C35 C36 C2 118.9(5)
C31 C36 C2 121.6(5)
O31 S3 O33 114.8(5)
O31 S3 O32 111.2(5)
O33 S3 O32 111.0(4)
O31 S3 C34 106.5(3)
O33 S3 C34 107.5(4)
O32 S3 C34 105.3(3)
C32 C3 C46 108.9(5)
O4 C41 C42 121.6(5)
O4 C41 C46 117.9(5)
C42 C41 C46 120.4(5)
C43 C42 C41 119.2(5)
C43 C42 C4 119.8(5)
C41 C42 C4 120.7(5)
C44 C43 C42 119.4(5)
C45 C44 C43 120.9(5)
C45 C44 S2 119.1(4)
C43 C44 S2 119.9(4)
C46 C45 C44 120.6(5)
C45 C46 C41 119.1(5)
C45 C46 C3 122.2(5)
C41 C46 C3 118.5(5)
O22 S4 O23 111.6(4)
O22 S4 O21 112.7(6)
O23 S4 O21 110.9(4)
O22 S4 C24 107.8(3)
O23 S4 C24 108.7(3)
O21 S4 C24 104.8(4)
C42 C4 C16 117.1(5)

loop_
_geom_bond_atom_site_label_1
_geom_bond_atom_site_label_2
_geom_bond_distance
Yb1 O3W 2.291(6)
Yb1 O1W 2.295(4)
Yb1 O6W 2.303(5)
Yb1 O8W 2.314(4)
Yb1 O5W 2.340(4)
Yb1 O4W 2.343(4)
Yb1 O7W 2.350(4)
Yb1 O2W 2.355(6)
P1 C71 1.791(6)
P1 C51 1.797(6)
P1 C61 1.798(6)
P1 C80 1.829(7)
C51 C52 1.390(8)
C51 C56 1.393(8)
C52 C53 1.381(9)
C53 C54 1.364(9)
C54 C55 1.383(8)
C55 C56 1.393(8)
C61 C62 1.383(8)
C61 C66 1.393(8)
C62 C63 1.405(9)
C63 C64 1.365(9)
C64 C65 1.385(8)
C65 C66 1.381(8)
C71 C76 1.372(8)
C71 C72 1.410(9)
C72 C73 1.384(10)
C73 C74 1.372(9)
C74 C75 1.368(8)
C75 C76 1.385(8)
C80 C81 1.519(9)
C81 C86 1.354(9)
C81 C82 1.408(11)
C82 C83 1.419(13)
C83 C84 1.330(14)
C84 C85 1.337(12)
C85 C86 1.385(10)
O1 C11 1.341(6)
C11 C12 1.395(8)
C11 C16 1.404(7)
C12 C13 1.393(8)
C12 C1 1.510(7)
C13 C14 1.377(8)
C14 C15 1.388(8)
C14 S1 1.767(6)
C15 C16 1.387(8)
C16 C4 1.528(7)
S1 O11 1.453(4)
S1 O13 1.455(4)
S1 O12 1.458(4)
C1 C26 1.527(8)
O2 C21 1.351(7)
C21 C26 1.387(8)
C21 C22 1.425(8)
C22 C23 1.384(8)
C22 C2 1.526(8)
C23 C24 1.388(9)
C24 C25 1.372(9)
C24 S4 1.769(6)
C25 C26 1.387(9)
S2 O41 1.444(5)
S2 O42 1.460(5)
S2 O43 1.481(6)
S2 C44 1.759(6)
O21 S4 1.448(7)
O22 S4 1.427(8)
O23 S4 1.441(4)
C2 C36 1.522(7)
O3 C31 1.355(7)
C31 C32 1.402(8)
C31 C36 1.410(8)
C32 C33 1.378(9)
C32 C3 1.523(8)
C33 C34 1.371(10)
C34 C35 1.383(8)
C34 S3 1.772(7)
C35 C36 1.385(8)
S3 O31 1.426(7)
S3 O33 1.468(8)
S3 O32 1.503(7)
C3 C46 1.523(8)
O4 C41 1.347(7)
C41 C42 1.404(7)
C41 C46 1.408(8)
C42 C43 1.403(7)
C42 C4 1.527(7)
C43 C44 1.388(8)
C44 C45 1.387(8)
C45 C46 1.379(8)

loop_
_geom_hbond_atom_site_label_D
_geom_hbond_atom_site_label_H
_geom_hbond_atom_site_label_A
_geom_hbond_distance_DH
_geom_hbond_distance_HA
_geom_hbond_distance_DA
_geom_hbond_angle_DHA
O1 H1 O2 0.84 1.66 2.488(5) 168.9
O2 H2 O3 0.84 1.88 2.678(5) 159.3
O3 H3 O4 0.84 2.28 2.993(5) 143.3
O4 H4 O1 0.84 1.63 2.453(5) 168.1
O1 H1' O4 0.84 1.63 2.453(5) 165.2
O2 H2' O1 0.84 1.65 2.488(5) 173.9
O3 H3' O2 0.84 1.93 2.678(5) 148.5
O4 H4' O3 0.84 2.17 2.993(5) 166.3

loop_
_geom_torsion_atom_site_label_1
_geom_torsion_atom_site_label_2
_geom_torsion_atom_site_label_3
_geom_torsion_atom_site_label_4
_geom_torsion
C71 P1 C51 C52 -116.9(5)
C61 P1 C51 C52 124.5(5)
C80 P1 C51 C52 3.1(6)
C71 P1 C51 C56 61.9(5)
C61 P1 C51 C56 -56.7(5)
C80 P1 C51 C56 -178.2(4)
C56 C51 C52 C53 0.1(8)
P1 C51 C52 C53 178.8(4)
C51 C52 C53 C54 -0.1(9)
C52 C53 C54 C55 0.3(9)
C53 C54 C55 C56 -0.6(8)
C54 C55 C56 C51 0.6(8)
C52 C51 C56 C55 -0.3(8)
P1 C51 C56 C55 -179.2(4)
C71 P1 C61 C62 148.7(5)
C51 P1 C61 C62 -94.0(5)
C80 P1 C61 C62 28.5(6)
C71 P1 C61 C66 -36.1(5)
C51 P1 C61 C66 81.2(5)
C80 P1 C61 C66 -156.3(5)
C66 C61 C62 C63 -0.4(9)
P1 C61 C62 C63 174.8(4)
C61 C62 C63 C64 -0.2(9)
C62 C63 C64 C65 0.3(9)
C63 C64 C65 C66 0.3(8)
C64 C65 C66 C61 -0.9(8)
C62 C61 C66 C65 0.9(8)
P1 C61 C66 C65 -174.2(4)
C51 P1 C71 C76 28.4(6)
C61 P1 C71 C76 145.8(5)
C80 P1 C71 C76 -93.3(5)
C51 P1 C71 C72 -157.4(5)
C61 P1 C71 C72 -40.0(6)
C80 P1 C71 C72 80.9(6)
C76 C71 C72 C73 1.4(10)
P1 C71 C72 C73 -172.9(6)
C71 C72 C73 C74 1.2(11)
C72 C73 C74 C75 -3.5(11)
C73 C74 C75 C76 3.2(10)
C72 C71 C76 C75 -1.7(9)
P1 C71 C76 C75 172.7(4)
C74 C75 C76 C71 -0.5(9)
C71 P1 C80 C81 26.9(7)
C51 P1 C80 C81 -92.3(6)
C61 P1 C80 C81 147.5(5)
P1 C80 C81 C86 89.8(8)
P1 C80 C81 C82 -81.5(8)
C86 C81 C82 C83 0.0(13)
C80 C81 C82 C83 171.5(8)
C81 C82 C83 C84 3.9(15)
C82 C83 C84 C85 -4.1(17)
C83 C84 C85 C86 0.3(16)
C82 C81 C86 C85 -3.7(11)
C80 C81 C86 C85 -175.0(7)
C84 C85 C86 C81 3.7(12)
O1 C11 C12 C13 176.0(5)
C16 C11 C12 C13 -1.0(8)
O1 C11 C12 C1 -4.5(8)
C16 C11 C12 C1 178.6(5)
C11 C12 C13 C14 -0.4(8)
C1 C12 C13 C14 -179.9(5)
C12 C13 C14 C15 1.1(8)
C12 C13 C14 S1 -178.4(4)
C13 C14 C15 C16 -0.6(8)
S1 C14 C15 C16 178.9(4)
C14 C15 C16 C11 -0.7(8)
C14 C15 C16 C4 -176.5(5)
O1 C11 C16 C15 -175.4(5)
C12 C11 C16 C15 1.5(8)
O1 C11 C16 C4 0.2(8)
C12 C11 C16 C4 177.1(5)
C13 C14 S1 O11 167.9(5)
C15 C14 S1 O11 -11.6(5)
C13 C14 S1 O13 46.5(5)
C15 C14 S1 O13 -133.0(5)
C13 C14 S1 O12 -72.9(5)
C15 C14 S1 O12 107.6(5)
C13 C12 C1 C26 96.5(6)
C11 C12 C1 C26 -83.0(7)
O2 C21 C22 C23 177.4(5)
C26 C21 C22 C23 -0.8(7)
O2 C21 C22 C2 -3.4(7)
C26 C21 C22 C2 178.4(5)
C21 C22 C23 C24 -0.9(8)
C2 C22 C23 C24 179.9(5)
C22 C23 C24 C25 2.4(9)
C22 C23 C24 S4 -177.2(4)
C23 C24 C25 C26 -2.1(9)
S4 C24 C25 C26 177.4(4)
C24 C25 C26 C21 0.4(8)
C24 C25 C26 C1 -178.4(5)
O2 C21 C26 C25 -177.1(5)
C22 C21 C26 C25 1.1(8)
O2 C21 C26 C1 1.6(8)
C22 C21 C26 C1 179.8(5)
C12 C1 C26 C25 -96.8(6)
C12 C1 C26 C21 84.5(7)
C23 C22 C2 C36 103.7(6)
C21 C22 C2 C36 -75.5(6)
O3 C31 C32 C33 177.8(5)
C36 C31 C32 C33 -1.5(8)
O3 C31 C32 C3 -8.5(8)
C36 C31 C32 C3 172.3(5)
C31 C32 C33 C34 1.5(9)
C3 C32 C33 C34 -172.4(6)
C32 C33 C34 C35 -0.1(10)
C32 C33 C34 S3 174.4(5)
C33 C34 C35 C36 -1.5(10)
S3 C34 C35 C36 -175.7(5)
C34 C35 C36 C31 1.5(8)
C34 C35 C36 C2 179.3(6)
O3 C31 C36 C35 -179.3(5)
C32 C31 C36 C35 0.0(8)
O3 C31 C36 C2 3.0(8)
C32 C31 C36 C2 -177.8(5)
C22 C2 C36 C35 -78.7(6)
C22 C2 C36 C31 99.0(6)
C33 C34 S3 O31 -179.4(6)
C35 C34 S3 O31 -4.9(8)
C33 C34 S3 O33 57.2(6)
C35 C34 S3 O33 -128.3(6)
C33 C34 S3 O32 -61.2(6)
C35 C34 S3 O32 113.3(6)
C33 C32 C3 C46 68.7(7)
C31 C32 C3 C46 -105.0(6)
O4 C41 C42 C43 175.0(5)
C46 C41 C42 C43 -3.9(8)
O4 C41 C42 C4 1.2(8)
C46 C41 C42 C4 -177.7(5)
C41 C42 C43 C44 0.0(8)
C4 C42 C43 C44 173.9(5)
C42 C43 C44 C45 3.6(9)
C42 C43 C44 S2 179.2(4)
O41 S2 C44 C45 -153.1(6)
O42 S2 C44 C45 -30.0(6)
O43 S2 C44 C45 87.7(6)
O41 S2 C44 C43 31.2(6)
O42 S2 C44 C43 154.3(5)
O43 S2 C44 C43 -88.0(5)
C43 C44 C45 C46 -3.3(10)
S2 C44 C45 C46 -178.9(5)
C44 C45 C46 C41 -0.7(9)
C44 C45 C46 C3 175.5(6)
O4 C41 C46 C45 -174.7(5)
C42 C41 C46 C45 4.2(9)
O4 C41 C46 C3 9.0(8)
C42 C41 C46 C3 -172.1(5)
C32 C3 C46 C45 -92.2(7)
C32 C3 C46 C41 84.1(7)
C25 C24 S4 O22 116.0(6)
C23 C24 S4 O22 -64.4(6)
C25 C24 S4 O23 -122.8(5)
C23 C24 S4 O23 56.7(6)
C25 C24 S4 O21 -4.3(7)
C23 C24 S4 O21 175.3(6)
C43 C42 C4 C16 102.7(6)
C41 C42 C4 C16 -83.5(7)
C15 C16 C4 C42 -103.9(6)
C11 C16 C4 C42 80.4(6)
